data_4060899
loop_
_publ_author_name
'Cabeza, Javier A.'
'del R\'io, Ignacio'
'Fern\'andez-Colinas, Jos\'e M.'
'Garc\'ia-\'Alvarez, Pablo'
'Miguel, Daniel'

_publ_section_title
;
 Reactivity of Diphenylbutadiyne with a Hexaruthenium Dihydride. Unusual
 1,1- andtrans-1,2-Additions of Two Hydrogen Atoms to an Internal CC
 Triple Bond
;
_journal_coden_ASTM ORGND7
_journal_issue 6
_journal_name_full Organometallics
_journal_page_first 1492
_journal_page_last 1499
_journal_paper_doi 10.1021/om050941q
_journal_volume 25
_journal_year 2006
_chemical_formula_moiety 'C37 H18 N2 O15 Ru6, C H2 Cl2'
_chemical_formula_sum 'C38 H20 Cl2 N2 O15 Ru6'
_chemical_formula_weight 1421.88
_space_group_IT_number 14
_symmetry_cell_setting monoclinic
_symmetry_space_group_name_Hall '-P 2yn'
_symmetry_space_group_name_H-M 'P 1 21/n 1'
_cell_angle_alpha 90.00
_cell_angle_beta 117.6780(10)
_cell_angle_gamma 90.00
_cell_formula_units_Z 4
_cell_length_a 12.57970(10)
_cell_length_b 31.0551(4)
_cell_length_c 12.7125(2)
_cell_measurement_temperature 293(2)
_cell_volume 4398.03(10)
_diffrn_ambient_temperature 293(2)
_exptl_crystal_density_diffrn 2.147
_cod_duplicate_entry 4074848
_cod_original_sg_symbol_H-M 'P 21/n'
_cod_database_code 4060899

loop_
_symmetry_equiv_pos_as_xyz
'x, y, z'
'-x+1/2, y+1/2, -z+1/2'
'-x, -y, -z'
'x-1/2, -y-1/2, z-1/2'

loop_
_atom_site_label
_atom_site_type_symbol
_atom_site_fract_x
_atom_site_fract_y
_atom_site_fract_z
_atom_site_U_iso_or_equiv
_atom_site_adp_type
_atom_site_occupancy
_atom_site_symmetry_multiplicity
_atom_site_calc_flag
_atom_site_refinement_flags
_atom_site_disorder_assembly
_atom_site_disorder_group
C1 C 0.1873(3) 0.15396(12) 0.3389(3) 0.0239(8) Uani 1 1 d . . .
C2 C 0.2717(4) 0.16721(14) 0.4514(4) 0.0328(9) Uani 1 1 d . . .
H2 H 0.3462 0.1773 0.4640 0.039 Uiso 1 1 calc R . .
C3 C 0.2439(4) 0.16521(16) 0.5442(4) 0.0421(11) Uani 1 1 d . . .
H3 H 0.3005 0.1725 0.6210 0.051 Uiso 1 1 calc R . .
C4 C 0.1303(4) 0.15215(17) 0.5205(4) 0.0447(12) Uani 1 1 d . . .
H4 H 0.1093 0.1513 0.5816 0.054 Uiso 1 1 calc R . .
C5 C 0.0480(4) 0.14033(15) 0.4078(4) 0.0377(10) Uani 1 1 d . . .
C6 C -0.0777(5) 0.1292(2) 0.3842(5) 0.0610(16) Uani 1 1 d . . .
H6A H -0.0935 0.1420 0.4444 0.091 Uiso 1 1 calc R . .
H6B H -0.0858 0.0985 0.3855 0.091 Uiso 1 1 calc R . .
H6C H -0.1341 0.1401 0.3078 0.091 Uiso 1 1 calc R . .
C7 C 0.2577(3) 0.18060(12) 0.0646(3) 0.0242(8) Uani 1 1 d . . .
C8 C 0.2352(3) 0.13506(12) 0.0511(3) 0.0224(7) Uani 1 1 d . . .
C9 C 0.2646(4) 0.10878(12) -0.0278(3) 0.0251(8) Uani 1 1 d . . .
C10 C 0.3705(4) 0.11193(13) -0.0344(4) 0.0282(8) Uani 1 1 d . . .
C11 C 0.2889(4) 0.20320(12) -0.0220(4) 0.0288(8) Uani 1 1 d . . .
C12 C 0.2074(4) 0.20372(14) -0.1425(4) 0.0369(10) Uani 1 1 d . . .
H12 H 0.1347 0.1892 -0.1697 0.044 Uiso 1 1 calc R . .
C13 C 0.2341(6) 0.22569(18) -0.2223(5) 0.0534(14) Uani 1 1 d . . .
H13 H 0.1777 0.2266 -0.3021 0.064 Uiso 1 1 calc R . .
C14 C 0.3408(6) 0.2459(2) -0.1862(5) 0.0651(17) Uani 1 1 d . . .
H14 H 0.3577 0.2601 -0.2411 0.078 Uiso 1 1 calc R . .
C15 C 0.4241(6) 0.24527(19) -0.0678(6) 0.0643(17) Uani 1 1 d . . .
H15 H 0.4982 0.2585 -0.0429 0.077 Uiso 1 1 calc R . .
C16 C 0.3974(5) 0.22485(16) 0.0143(5) 0.0452(12) Uani 1 1 d . . .
H16 H 0.4526 0.2257 0.0946 0.054 Uiso 1 1 calc R . .
C17 C 0.3929(4) 0.09257(14) -0.1289(4) 0.0354(10) Uani 1 1 d . . .
C18 C 0.3238(5) 0.06007(18) -0.2029(5) 0.0536(13) Uani 1 1 d . . .
H18 H 0.2638 0.0472 -0.1903 0.064 Uiso 1 1 calc R . .
C19 C 0.3440(7) 0.0465(2) -0.2967(5) 0.0699(18) Uani 1 1 d . . .
H19 H 0.2964 0.0249 -0.3471 0.084 Uiso 1 1 calc R . .
C20 C 0.4332(7) 0.0646(2) -0.3156(6) 0.077(2) Uani 1 1 d . . .
H20 H 0.4466 0.0552 -0.3780 0.092 Uiso 1 1 calc R . .
C21 C 0.5018(6) 0.0965(2) -0.2419(6) 0.0693(18) Uani 1 1 d . . .
H21 H 0.5624 0.1090 -0.2542 0.083 Uiso 1 1 calc R . .
C22 C 0.4826(5) 0.1104(2) -0.1499(5) 0.0522(13) Uani 1 1 d . . .
H22 H 0.5305 0.1322 -0.1005 0.063 Uiso 1 1 calc R . .
C50 C 0.8272(9) 0.0770(4) 0.6225(8) 0.124(4) Uani 1 1 d . . .
H50A H 0.8074 0.0581 0.6717 0.148 Uiso 1 1 calc R . .
H50B H 0.7963 0.1054 0.6250 0.148 Uiso 1 1 calc R . .
C101 C -0.0144(4) 0.21116(14) 0.0749(4) 0.0322(9) Uani 1 1 d . . .
C102 C -0.0384(4) 0.16349(14) -0.0990(4) 0.0377(10) Uani 1 1 d . . .
C201 C 0.2064(4) 0.05857(15) 0.2902(4) 0.0382(10) Uani 1 1 d . . .
C202 C 0.1273(4) 0.04882(14) 0.0503(4) 0.0345(9) Uani 1 1 d . . .
C301 C -0.1713(4) 0.13982(16) 0.1050(4) 0.0404(11) Uani 1 1 d . . .
C302 C -0.0689(4) 0.05748(15) 0.2064(4) 0.0388(10) Uani 1 1 d . . .
C303 C -0.1049(4) 0.08594(16) -0.0136(4) 0.0402(11) Uani 1 1 d . . .
C400 C 0.4184(4) 0.22359(14) 0.3047(4) 0.0316(9) Uani 1 1 d . . .
C401 C 0.1998(4) 0.25358(15) 0.2964(4) 0.0395(10) Uani 1 1 d . . .
C402 C 0.2381(4) 0.27209(14) 0.1140(4) 0.0356(10) Uani 1 1 d . . .
C501 C 0.4799(4) 0.12982(14) 0.4027(4) 0.0326(9) Uani 1 1 d . . .
C502 C 0.5354(4) 0.15744(14) 0.2440(4) 0.0345(10) Uani 1 1 d . . .
C601 C 0.3670(4) 0.01657(15) 0.0617(4) 0.0398(10) Uani 1 1 d . . .
C602 C 0.5633(4) 0.06937(15) 0.1649(4) 0.0401(11) Uani 1 1 d . . .
C603 C 0.4309(4) 0.04515(15) 0.2880(4) 0.0391(10) Uani 1 1 d . . .
N1 N 0.2123(3) 0.15540(10) 0.2415(3) 0.0215(6) Uani 1 1 d . . .
N2 N 0.0776(3) 0.13957(11) 0.3170(3) 0.0288(7) Uani 1 1 d . . .
O101 O -0.0738(3) 0.23824(12) 0.0809(3) 0.0520(9) Uani 1 1 d . . .
O102 O -0.1087(4) 0.16291(13) -0.1975(3) 0.0698(13) Uani 1 1 d . . .
O201 O 0.2157(4) 0.03993(14) 0.3703(4) 0.0687(12) Uani 1 1 d . . .
O202 O 0.0866(3) 0.02241(11) -0.0214(3) 0.0550(9) Uani 1 1 d . . .
O301 O -0.2557(3) 0.15950(14) 0.0771(4) 0.0680(12) Uani 1 1 d . . .
O302 O -0.0955(4) 0.02716(12) 0.2365(4) 0.0648(11) Uani 1 1 d . . .
O303 O -0.1570(3) 0.07218(13) -0.1068(3) 0.0613(10) Uani 1 1 d . . .
O400 O 0.5074(3) 0.23979(10) 0.3676(3) 0.0435(8) Uani 1 1 d . . .
O401 O 0.1665(4) 0.27355(15) 0.3498(4) 0.0720(12) Uani 1 1 d . . .
O402 O 0.2329(4) 0.30239(11) 0.0624(3) 0.0592(10) Uani 1 1 d . . .
O501 O 0.5340(3) 0.11909(13) 0.4985(3) 0.0578(10) Uani 1 1 d . . .
O502 O 0.6271(3) 0.16437(13) 0.2493(4) 0.0576(10) Uani 1 1 d . . .
O601 O 0.3477(4) -0.01597(12) 0.0188(4) 0.0682(11) Uani 1 1 d . . .
O602 O 0.6594(3) 0.06854(14) 0.1822(4) 0.0633(11) Uani 1 1 d . . .
O603 O 0.4579(3) 0.02709(13) 0.3739(3) 0.0578(10) Uani 1 1 d . . .
Ru1 Ru 0.07306(2) 0.165459(9) 0.05961(2) 0.02155(8) Uani 1 1 d . . .
Ru2 Ru 0.19602(2) 0.093329(9) 0.16050(2) 0.02192(8) Uani 1 1 d . . .
Ru3 Ru -0.02978(2) 0.108212(10) 0.14099(3) 0.02682(9) Uani 1 1 d . . .
Ru4 Ru 0.24805(2) 0.220532(9) 0.19788(3) 0.02387(8) Uani 1 1 d . . .
Ru5 Ru 0.38893(2) 0.149030(9) 0.24603(2) 0.02251(8) Uani 1 1 d . . .
Ru6 Ru 0.40073(3) 0.070847(10) 0.13982(3) 0.02623(9) Uani 1 1 d . . .
Cl1 Cl 0.7579(2) 0.05909(8) 0.48380(19) 0.1041(7) Uani 1 1 d . . .
Cl2 Cl 0.9849(2) 0.08022(11) 0.6847(2) 0.1428(11) Uani 1 1 d . . .
H9 H 0.205(4) 0.0902(14) -0.083(4) 0.024(10) Uiso 1 1 d . . .
H10 H 0.419(3) 0.1347(13) 0.004(3) 0.011(9) Uiso 1 1 d . . .

loop_
_atom_site_aniso_label
_atom_site_aniso_U_11
_atom_site_aniso_U_22
_atom_site_aniso_U_33
_atom_site_aniso_U_23
_atom_site_aniso_U_13
_atom_site_aniso_U_12
C1 0.0256(18) 0.0255(19) 0.0239(19) -0.0020(15) 0.0143(16) 0.0023(15)
C2 0.029(2) 0.043(2) 0.025(2) -0.0074(18) 0.0110(17) -0.0007(17)
C3 0.046(3) 0.057(3) 0.024(2) -0.007(2) 0.016(2) -0.002(2)
C4 0.059(3) 0.055(3) 0.037(3) -0.005(2) 0.036(2) -0.007(2)
C5 0.044(2) 0.043(3) 0.037(2) -0.003(2) 0.028(2) -0.004(2)
C6 0.052(3) 0.094(5) 0.056(3) -0.015(3) 0.040(3) -0.018(3)
C7 0.0246(18) 0.026(2) 0.0228(18) -0.0012(15) 0.0116(15) -0.0006(15)
C8 0.0235(18) 0.0215(18) 0.0220(18) 0.0017(15) 0.0104(15) -0.0010(14)
C9 0.031(2) 0.0229(19) 0.0208(18) -0.0008(15) 0.0120(16) 0.0006(15)
C10 0.036(2) 0.024(2) 0.028(2) -0.0032(17) 0.0176(18) -0.0011(17)
C11 0.043(2) 0.0209(19) 0.029(2) 0.0010(16) 0.0221(18) 0.0021(16)
C12 0.051(3) 0.033(2) 0.032(2) 0.0048(18) 0.024(2) 0.0091(19)
C13 0.084(4) 0.051(3) 0.034(3) 0.007(2) 0.034(3) 0.014(3)
C14 0.107(5) 0.059(4) 0.059(4) 0.010(3) 0.064(4) -0.008(3)
C15 0.091(4) 0.057(4) 0.072(4) 0.001(3) 0.061(4) -0.027(3)
C16 0.054(3) 0.045(3) 0.044(3) 0.001(2) 0.029(2) -0.014(2)
C17 0.043(2) 0.036(2) 0.031(2) 0.0044(18) 0.0204(19) 0.0106(18)
C18 0.081(4) 0.046(3) 0.044(3) -0.010(2) 0.038(3) 0.002(3)
C19 0.110(5) 0.053(4) 0.045(3) -0.015(3) 0.035(3) 0.015(3)
C20 0.124(6) 0.078(5) 0.054(4) 0.011(3) 0.063(4) 0.044(4)
C21 0.078(4) 0.093(5) 0.063(4) 0.016(4) 0.054(4) 0.026(4)
C22 0.046(3) 0.074(4) 0.045(3) 0.006(3) 0.029(2) 0.007(2)
C50 0.153(9) 0.138(9) 0.097(7) -0.033(6) 0.072(7) -0.039(7)
C101 0.027(2) 0.037(2) 0.029(2) -0.0009(18) 0.0100(17) 0.0015(17)
C102 0.044(2) 0.030(2) 0.031(2) -0.0008(18) 0.011(2) 0.0012(18)
C201 0.038(2) 0.034(2) 0.045(3) 0.008(2) 0.021(2) 0.0034(18)
C202 0.038(2) 0.026(2) 0.045(3) -0.001(2) 0.024(2) -0.0063(17)
C301 0.033(2) 0.048(3) 0.041(3) -0.001(2) 0.017(2) -0.001(2)
C302 0.039(2) 0.038(3) 0.044(3) -0.002(2) 0.023(2) -0.0059(19)
C303 0.035(2) 0.040(3) 0.044(3) -0.006(2) 0.017(2) -0.0067(19)
C400 0.034(2) 0.032(2) 0.031(2) -0.0001(17) 0.0165(19) 0.0018(17)
C401 0.037(2) 0.040(3) 0.040(2) -0.010(2) 0.016(2) 0.0013(19)
C402 0.038(2) 0.025(2) 0.033(2) -0.0056(18) 0.0075(19) -0.0041(17)
C501 0.031(2) 0.034(2) 0.034(2) -0.0017(18) 0.0155(19) 0.0025(17)
C502 0.032(2) 0.036(2) 0.037(2) -0.0059(19) 0.0175(19) 0.0005(18)
C601 0.045(3) 0.036(3) 0.034(2) 0.000(2) 0.014(2) 0.0083(19)
C602 0.041(3) 0.040(3) 0.039(2) -0.005(2) 0.019(2) 0.0064(19)
C603 0.042(2) 0.039(3) 0.039(3) 0.000(2) 0.021(2) 0.007(2)
N1 0.0212(15) 0.0238(16) 0.0200(15) -0.0014(12) 0.0100(12) -0.0028(12)
N2 0.0322(18) 0.0302(18) 0.0285(17) -0.0008(14) 0.0179(15) -0.0027(14)
O101 0.0419(18) 0.051(2) 0.060(2) -0.0082(17) 0.0208(17) 0.0178(16)
O102 0.078(3) 0.061(3) 0.0268(18) 0.0028(16) -0.0127(18) 0.002(2)
O201 0.075(3) 0.078(3) 0.062(2) 0.043(2) 0.039(2) 0.014(2)
O202 0.061(2) 0.043(2) 0.066(2) -0.0307(19) 0.0344(19) -0.0260(17)
O301 0.043(2) 0.082(3) 0.079(3) 0.007(2) 0.027(2) 0.022(2)
O302 0.075(3) 0.042(2) 0.089(3) 0.012(2) 0.048(2) -0.0106(18)
O303 0.062(2) 0.068(3) 0.040(2) -0.0187(18) 0.0114(18) -0.0178(19)
O400 0.0294(15) 0.0354(17) 0.052(2) -0.0129(15) 0.0071(15) -0.0075(13)
O401 0.076(3) 0.082(3) 0.070(3) -0.027(2) 0.043(2) 0.014(2)
O402 0.083(3) 0.0306(19) 0.045(2) 0.0099(16) 0.0139(19) -0.0023(17)
O501 0.058(2) 0.074(3) 0.0274(18) 0.0122(17) 0.0086(16) 0.0148(19)
O502 0.0344(18) 0.069(3) 0.083(3) -0.014(2) 0.0387(19) -0.0107(16)
O601 0.091(3) 0.039(2) 0.063(2) -0.0179(19) 0.026(2) 0.0038(19)
O602 0.0316(19) 0.088(3) 0.073(3) -0.016(2) 0.0266(18) 0.0068(17)
O603 0.070(2) 0.060(2) 0.044(2) 0.0236(19) 0.0273(18) 0.0212(19)
Ru1 0.02160(15) 0.02088(15) 0.02000(15) -0.00011(10) 0.00782(12) 0.00003(10)
Ru2 0.02420(15) 0.01912(15) 0.02399(15) 0.00076(11) 0.01250(12) -0.00091(10)
Ru3 0.02251(15) 0.03008(17) 0.02845(16) -0.00178(12) 0.01231(13) -0.00532(11)
Ru4 0.02656(16) 0.02052(15) 0.02401(16) -0.00438(11) 0.01131(12) -0.00255(10)
Ru5 0.02022(15) 0.02641(16) 0.02079(15) -0.00200(11) 0.00943(12) -0.00158(10)
Ru6 0.02764(16) 0.02537(17) 0.02608(16) -0.00113(12) 0.01281(13) 0.00512(11)
Cl1 0.1072(15) 0.1140(17) 0.0878(13) -0.0247(12) 0.0426(12) -0.0343(13)
Cl2 0.1104(18) 0.180(3) 0.0843(15) 0.0130(17) 0.0001(13) 0.0307(18)

loop_
_geom_bond_atom_site_label_1
_geom_bond_atom_site_label_2
_geom_bond_distance
_geom_bond_site_symmetry_2
_geom_bond_publ_flag
C1 N2 1.350(5) . ?
C1 C2 1.390(5) . ?
C1 N1 1.413(5) . ?
C2 C3 1.379(6) . ?
C2 H2 0.9300 . ?
C3 C4 1.377(7) . ?
C3 H3 0.9300 . ?
C4 C5 1.372(7) . ?
C4 H4 0.9300 . ?
C5 N2 1.368(5) . ?
C5 C6 1.506(7) . ?
C6 H6A 0.9600 . ?
C6 H6B 0.9600 . ?
C6 H6C 0.9600 . ?
C7 C8 1.437(5) . ?
C7 C11 1.503(5) . ?
C7 Ru4 2.148(4) . ?
C7 Ru5 2.339(4) . ?
C7 Ru1 2.342(4) . ?
C8 C9 1.468(5) . ?
C8 Ru2 2.120(4) . ?
C8 Ru1 2.295(4) . ?
C8 Ru5 2.370(4) . ?
C9 C10 1.376(6) . ?
C9 Ru6 2.339(4) . ?
C9 H9 0.95(4) . ?
C10 C17 1.484(6) . ?
C10 Ru6 2.428(4) . ?
C10 H10 0.91(4) . ?
C11 C12 1.393(6) . ?
C11 C16 1.393(6) . ?
C12 C13 1.387(7) . ?
C12 H12 0.9300 . ?
C13 C14 1.353(9) . ?
C13 H13 0.9300 . ?
C14 C15 1.378(9) . ?
C14 H14 0.9300 . ?
C15 C16 1.390(7) . ?
C15 H15 0.9300 . ?
C16 H16 0.9300 . ?
C17 C18 1.378(7) . ?
C17 C22 1.389(7) . ?
C18 C19 1.395(8) . ?
C18 H18 0.9300 . ?
C19 C20 1.373(10) . ?
C19 H19 0.9300 . ?
C20 C21 1.361(10) . ?
C20 H20 0.9300 . ?
C21 C22 1.370(8) . ?
C21 H21 0.9300 . ?
C22 H22 0.9300 . ?
C50 Cl1 1.659(9) . ?
C50 Cl2 1.765(11) . ?
C50 H50A 0.9700 . ?
C50 H50B 0.9700 . ?
C101 O101 1.151(5) . ?
C101 Ru1 1.861(4) . ?
C102 O102 1.149(5) . ?
C102 Ru1 1.847(4) . ?
C201 O201 1.129(6) . ?
C201 Ru2 1.923(5) . ?
C202 O202 1.154(5) . ?
C202 Ru2 1.870(4) . ?
C301 O301 1.130(6) . ?
C301 Ru3 1.894(5) . ?
C302 O302 1.125(6) . ?
C302 Ru3 1.948(5) . ?
C303 O303 1.137(6) . ?
C303 Ru3 1.873(5) . ?
C400 O400 1.146(5) . ?
C400 Ru4 1.934(4) . ?
C400 Ru5 2.408(4) . ?
C401 O401 1.134(6) . ?
C401 Ru4 1.923(5) . ?
C402 O402 1.131(5) . ?
C402 Ru4 1.895(5) . ?
C501 O501 1.134(5) . ?
C501 Ru5 1.875(4) . ?
C502 O502 1.145(5) . ?
C502 Ru5 1.873(4) . ?
C601 O601 1.120(6) . ?
C601 Ru6 1.901(5) . ?
C602 O602 1.124(6) . ?
C602 Ru6 1.918(5) . ?
C603 O603 1.131(6) . ?
C603 Ru6 1.914(5) . ?
N1 Ru2 2.150(3) . ?
N1 Ru1 2.179(3) . ?
N1 Ru4 2.198(3) . ?
N1 Ru5 2.205(3) . ?
N2 Ru3 2.230(3) . ?
Ru1 Ru3 2.6736(4) . ?
Ru1 Ru2 2.6856(4) . ?
Ru1 Ru4 2.6956(4) . ?
Ru2 Ru5 2.7590(4) . ?
Ru2 Ru3 2.7729(4) . ?
Ru2 Ru6 2.7959(4) . ?
Ru4 Ru5 2.7273(4) . ?
Ru5 Ru6 2.8154(4) . ?
